data_2003047
loop_
_publ_author_name
'Fukushima, S.'
'Ito, Y.'
'Hosomi, H.'
'Ohba, S.'

_publ_section_title
;
 Structures and Photoreactivities of 2,4,6-Triisopropylbenzophenones
;
_journal_issue 6
_journal_name_full 'Acta Crystallographica Section B'
_journal_page_first 895
_journal_page_last 906
_journal_paper_doi 10.1107/S0108768198005515
_journal_volume 54
_journal_year 1998
_chemical_formula_moiety 'C25 H32 O3'
_chemical_formula_sum 'C25 H32 O3'
_chemical_formula_weight 380.53
_chemical_name_systematic
;
4'-ethoxycarbonyl-2,4,6-triisopropylbenzophenone
;
_space_group_IT_number 2
_symmetry_cell_setting triclinic
_symmetry_space_group_name_Hall '-P 1'
_symmetry_space_group_name_H-M 'P -1'
_atom_type_scat_source 'International Tables Vol.IV(1974)'
_cell_angle_alpha 104.530(10)
_cell_angle_beta 99.150(10)
_cell_angle_gamma 105.140(10)
_cell_formula_units_Z 2
_cell_length_a 10.830(2)
_cell_length_b 12.717(2)
_cell_length_c 9.3790(10)
_cell_measurement_reflns_used 25
_cell_measurement_temperature 293
_cell_measurement_theta_max 15
_cell_measurement_theta_min 10
_cell_volume 1171.6(3)
_computing_cell_refinement
; AFC/MSC Diffractometer Control System
(Rigaku Corporation, 1993)
;
_computing_data_collection ' AFC/MSC Diffractometer Control System'
_computing_data_reduction 'local programs'
_computing_molecular_graphics CRYSTAN-GM
_computing_publication_material CRYSTAN-GM
_computing_structure_refinement CRYSTAN-GM
_computing_structure_solution ' CRYSTAN-GM (Edwards, Gilmore, Mackay & Stewart, 1996)'
_diffrn_measurement_device_type 'Rigaku AFC-5'
_diffrn_measurement_method \q-2\q
_diffrn_radiation_type 'Mo K\a'
_diffrn_radiation_wavelength 0.71073
_diffrn_reflns_av_R_equivalents 0.013
_diffrn_reflns_limit_h_max 12
_diffrn_reflns_limit_h_min 0
_diffrn_reflns_limit_k_max 15
_diffrn_reflns_limit_k_min -15
_diffrn_reflns_limit_l_max 11
_diffrn_reflns_limit_l_min -11
_diffrn_reflns_number 4353
_diffrn_reflns_theta_max 25.0
_diffrn_standards_decay_% 4.0
_diffrn_standards_interval_count 100
_diffrn_standards_number 3
_exptl_absorpt_coefficient_mu 0.069
_exptl_absorpt_correction_type none
_exptl_crystal_colour Colourless
_exptl_crystal_density_diffrn 1.079
_exptl_crystal_density_method 'not measured'
_exptl_crystal_description Prism
_exptl_crystal_F_000 412
_exptl_crystal_size_max 0.5
_exptl_crystal_size_mid 0.4
_exptl_crystal_size_min 0.4
_refine_diff_density_max 0.24
_refine_diff_density_min -0.28
_refine_ls_extinction_method None
_refine_ls_goodness_of_fit_obs 1.16
_refine_ls_hydrogen_treatment 'H atoms riding'
_refine_ls_number_parameters 253
_refine_ls_number_reflns 2456
_refine_ls_R_factor_obs 0.068
_refine_ls_shift/esd_max 0.004
_refine_ls_shift/esd_mean 0.0002
_refine_ls_structure_factor_coef F
_refine_ls_weighting_details 'w=1/[\s ^2^(F) + 0.0009F^2^]'
_refine_ls_weighting_scheme calc
_refine_ls_wR_factor_obs 0.072
_reflns_number_observed 2456
_reflns_number_total 4115
_reflns_threshold_expression '|F~o~| > 3\s(|F~o~|)'
_cod_data_source_file oa0012.cif
_cod_data_source_block XI
_cod_depositor_comments
;
The following automatic conversions were performed:
'_symmetry_cell_setting' value 'Triclinic' changed to 'triclinic'
according to '/home/saulius/struct/CIF-dictionaries/cif_core.dic'
dictionary named 'cif_core.dic' version 2.4.1 from 2010-06-29.

Automatic conversion script
Id: cif_fix_enum 1527 2010-12-29 10:47:43Z saulius 

The following automatic conversions were performed:

'_atom_site_thermal_displace_type' tag value 'Uij' was replaced with
'Uani' value 28 times.

Automatic conversion script
Id: cif_fix_values 1646 2011-03-28 12:23:43Z adriana 

The following automatic conversions were performed:

'_symmetry_cell_setting' value 'Triclinic' changed to 'triclinic'
according to /home/saulius/struct/CIF-dictionaries/cif_core.dic
dictionary named 'cif_core.dic' version 2.4.1 from 2010-06-29.

Automatic conversion script
Id: cif_fix_values 1715 2011-07-08 13:25:40Z adriana 
;
_cod_original_sg_symbol_H-M 'P -1          '
_cod_database_code 2003047

loop_
_symmetry_equiv_pos_as_xyz
+X,+Y,+Z
-X,-Y,-Z

loop_
_atom_site_aniso_label
_atom_site_aniso_U_11
_atom_site_aniso_U_22
_atom_site_aniso_U_33
_atom_site_aniso_U_12
_atom_site_aniso_U_13
_atom_site_aniso_U_23
O1 0.1180(10) 0.0600(10) 0.0540(10) 0.0350(10) 0.0010(10) 0.0080(10)
O2 0.127(2) 0.1090(10) 0.0980(10) 0.0580(10) 0.0390(10) 0.0690(10)
O3 0.0970(10) 0.0570(10) 0.0970(10) 0.0290(10) 0.0150(10) 0.0370(10)
C4 0.0580(10) 0.0590(10) 0.0480(10) 0.0210(10) 0.0160(10) 0.0200(10)
C5 0.0560(10) 0.084(2) 0.0570(10) 0.0270(10) 0.0130(10) 0.0310(10)
C6 0.0620(10) 0.075(2) 0.0520(10) 0.0270(10) 0.0190(10) 0.0310(10)
C7 0.0600(10) 0.075(2) 0.0570(10) 0.0290(10) 0.0230(10) 0.0280(10)
C8 0.0570(10) 0.0560(10) 0.0520(10) 0.0240(10) 0.0130(10) 0.0180(10)
C9 0.0580(10) 0.0440(10) 0.0450(10) 0.0210(10) 0.0100(10) 0.0150(10)
C10 0.0540(10) 0.0540(10) 0.0510(10) 0.0180(10) 0.0090(10) 0.0130(10)
C11 0.0440(10) 0.0570(10) 0.0460(10) 0.0210(10) 0.0100(10) 0.0190(10)
C12 0.0610(10) 0.071(2) 0.0460(10) 0.0300(10) 0.0130(10) 0.0190(10)
C13 0.0600(10) 0.079(2) 0.0510(10) 0.0310(10) 0.0140(10) 0.0300(10)
C14 0.0450(10) 0.063(2) 0.0620(10) 0.0220(10) 0.0150(10) 0.0300(10)
C15 0.0660(10) 0.0550(10) 0.0600(10) 0.0210(10) 0.0140(10) 0.0190(10)
C16 0.0700(10) 0.0540(10) 0.0470(10) 0.0220(10) 0.0090(10) 0.0180(10)
C17 0.0600(10) 0.092(2) 0.0620(10) 0.0240(10) 0.0200(10) 0.0340(10)
C18 0.135(3) 0.138(3) 0.134(3) 0.067(2) 0.090(2) 0.055(2)
C19 0.109(2) 0.130(3) 0.105(2) -0.003(2) 0.052(2) 0.039(2)
C20 0.075(2) 0.129(2) 0.060(2) 0.043(2) 0.0200(10) 0.046(2)
C21 0.137(3) 0.201(4) 0.112(2) 0.101(3) 0.043(2) 0.103(3)
C22 0.080(2) 0.175(3) 0.059(2) 0.013(2) 0.0120(10) 0.041(2)
C23 0.0570(10) 0.099(2) 0.068(2) 0.0320(10) 0.0150(10) 0.0290(10)
C24 0.068(2) 0.131(3) 0.139(3) 0.010(2) 0.004(2) 0.043(2)
C25 0.098(2) 0.193(3) 0.110(2) 0.099(2) 0.039(2) 0.048(2)
C26 0.0560(10) 0.074(2) 0.080(2) 0.0240(10) 0.0170(10) 0.036(2)
C27 0.116(2) 0.066(2) 0.140(3) 0.036(2) 0.018(2) 0.049(2)
C28 0.260(5) 0.073(2) 0.200(4) 0.079(3) 0.084(4) 0.054(3)

loop_
_atom_site_label
_atom_site_fract_x
_atom_site_fract_y
_atom_site_fract_z
_atom_site_U_iso_or_equiv
_atom_site_thermal_displace_type
_atom_site_occupancy
O1 0.6552(2) 0.16670(10) 1.0419(2) 0.0808(8) Uani 1.000
O2 0.6739(2) 0.6880(2) 0.9098(2) 0.1010(10) Uani 1.000
O3 0.6855(2) 0.75930(10) 1.1563(2) 0.0828(9) Uani 1.000
C4 0.8681(2) 0.2660(2) 1.3593(2) 0.0535(9) Uani 1.000
C5 0.9092(2) 0.2577(2) 1.5029(2) 0.0640(10) Uani 1.000
C6 0.8229(2) 0.2357(2) 1.5938(2) 0.0600(10) Uani 1.000
C7 0.6923(2) 0.2248(2) 1.5399(2) 0.0600(10) Uani 1.000
C8 0.6461(2) 0.2343(2) 1.3981(2) 0.0538(9) Uani 1.000
C9 0.7354(2) 0.2530(2) 1.3072(2) 0.0482(9) Uani 1.000
C10 0.6868(2) 0.2539(2) 1.1479(2) 0.0539(9) Uani 1.000
C11 0.6817(2) 0.3641(2) 1.1220(2) 0.0481(9) Uani 1.000
C12 0.6560(2) 0.3697(2) 0.9747(2) 0.0580(10) Uani 1.000
C13 0.6551(2) 0.4713(2) 0.9480(2) 0.0610(10) Uani 1.000
C14 0.6767(2) 0.5684(2) 1.0676(2) 0.0540(10) Uani 1.000
C15 0.6986(2) 0.5631(2) 1.2155(2) 0.0600(10) Uani 1.000
C16 0.7026(2) 0.4618(2) 1.2419(2) 0.0570(10) Uani 1.000
C17 0.9661(2) 0.2863(2) 1.2611(2) 0.0700(10) Uani 1.000
C18 1.0137(3) 0.1838(3) 1.2128(4) 0.119(2) Uani 1.000
C19 1.0818(3) 0.3926(3) 1.3378(3) 0.118(2) Uani 1.000
C20 0.8708(2) 0.2255(3) 1.7501(3) 0.0840(10) Uani 1.000
C21 0.9389(3) 0.1355(3) 1.7421(3) 0.133(2) Uani 1.000
C22 0.9574(3) 0.3413(3) 1.8592(3) 0.112(2) Uani 1.000
C23 0.5019(2) 0.2206(2) 1.3419(3) 0.0740(10) Uani 1.000
C24 0.4166(3) 0.0966(3) 1.2944(4) 0.122(2) Uani 1.000
C25 0.4513(3) 0.2949(3) 1.4584(3) 0.121(2) Uani 1.000
C26 0.6783(2) 0.6762(2) 1.0333(3) 0.0680(10) Uani 1.000
C27 0.6903(3) 0.8703(2) 1.1357(4) 0.106(2) Uani 1.000
C28 0.7005(5) 0.9461(3) 1.2800(5) 0.165(3) Uani 1.000
H5 1.00060 0.26850 1.54140 0.10 Uiso 1.000
H7 0.63180 0.20980 1.60230 0.10 Uiso 1.000
H12 0.63950 0.30180 0.89170 0.10 Uiso 1.000
H13 0.63950 0.47530 0.84620 0.10 Uiso 1.000
H15 0.71180 0.63030 1.29830 0.10 Uiso 1.000
H16 0.72100 0.45760 1.34350 0.10 Uiso 1.000
H17 0.92260 0.29860 1.17220 0.15 Uiso 1.000
H18A 1.07400 0.19690 1.14960 0.15 Uiso 1.000
H18B 0.93960 0.11710 1.15800 0.15 Uiso 1.000
H18C 1.05710 0.17150 1.30180 0.15 Uiso 1.000
H19A 1.14210 0.40580 1.27460 0.15 Uiso 1.000
H19B 1.12670 0.38380 1.42880 0.15 Uiso 1.000
H19C 1.05050 0.45720 1.36450 0.15 Uiso 1.000
H20 0.79580 0.20390 1.79130 0.15 Uiso 1.000
H21A 0.96730 0.12930 1.84110 0.15 Uiso 1.000
H21B 1.01390 0.15710 1.70080 0.15 Uiso 1.000
H21C 0.87980 0.06290 1.67640 0.15 Uiso 1.000
H22A 0.98590 0.33510 1.95820 0.15 Uiso 1.000
H22B 0.90840 0.39450 1.86540 0.15 Uiso 1.000
H22C 1.03290 0.36840 1.82110 0.15 Uiso 1.000
H23 0.49240 0.24810 1.25570 0.15 Uiso 1.000
H24A 0.32550 0.08800 1.25770 0.15 Uiso 1.000
H24B 0.42610 0.06910 1.38060 0.15 Uiso 1.000
H24C 0.44620 0.05240 1.21600 0.15 Uiso 1.000
H25A 0.36010 0.28630 1.42170 0.15 Uiso 1.000
H25B 0.50270 0.37370 1.48210 0.15 Uiso 1.000
H25C 0.46170 0.27240 1.54890 0.15 Uiso 1.000
H27A 0.61000 0.86340 1.06830 0.15 Uiso 1.000
H27B 0.76330 0.89890 1.09470 0.15 Uiso 1.000
H28A 0.70200 1.01860 1.26610 0.15 Uiso 1.000
H28B 0.78090 0.95290 1.34740 0.15 Uiso 1.000
H28C 0.62750 0.91740 1.32100 0.15 Uiso 1.000

loop_
_geom_angle_atom_site_label_1
_geom_angle_atom_site_label_2
_geom_angle_atom_site_label_3
_geom_angle
_geom_angle_publ_flag
C26 O3 C27 116.4(3) yes
C5 C4 C9 118.2(2) yes
C5 C4 C17 120.3(2) yes
C9 C4 C17 121.4(2) yes
C4 C5 C6 122.2(2) yes
C5 C6 C7 118.2(2) yes
C5 C6 C20 121.0(2) yes
C7 C6 C20 120.8(2) yes
C6 C7 C8 122.0(2) yes
C7 C8 C9 118.2(2) yes
C7 C8 C23 120.6(2) yes
C9 C8 C23 121.1(2) yes
C4 C9 C8 121.1(2) yes
C4 C9 C10 119.1(2) yes
C8 C9 C10 119.7(2) yes
O1 C10 C9 120.3(2) yes
O1 C10 C11 120.6(2) yes
C9 C10 C11 119.0(2) yes
C10 C11 C12 119.5(2) yes
C10 C11 C16 121.7(2) yes
C12 C11 C16 118.9(2) yes
C11 C12 C13 120.6(2) yes
C12 C13 C14 120.3(2) yes
C13 C14 C15 119.7(2) yes
C13 C14 C26 118.3(2) yes
C15 C14 C26 122.0(2) yes
C14 C15 C16 119.8(2) yes
C11 C16 C15 120.7(2) yes
C4 C17 C18 111.1(3) yes
C4 C17 C19 112.7(2) yes
C18 C17 C19 110.0(3) yes
C6 C20 C21 111.8(3) yes
C6 C20 C22 110.6(3) yes
C21 C20 C22 112.1(3) yes
C8 C23 C24 111.8(3) yes
C8 C23 C25 112.2(2) yes
C24 C23 C25 110.5(3) yes
O2 C26 O3 123.6(3) yes
O2 C26 C14 124.4(3) yes
O3 C26 C14 111.9(3) yes
O3 C27 C28 107.1(3) yes
C4 C5 H5 119.2 no
C6 C5 H5 118.6 no
C6 C7 H7 118.8 no
C8 C7 H7 119.2 no
C11 C12 H12 118.9 no
C13 C12 H12 120.5 no
C12 C13 H13 120.3 no
C14 C13 H13 119.3 no
C14 C15 H15 119.5 no
C16 C15 H15 120.7 no
C11 C16 H16 118.5 no
C15 C16 H16 120.7 no
C4 C17 H17 108.3 no
C18 C17 H17 108.9 no
C19 C17 H17 105.7 no
C17 C18 H18A 110.5 no
C17 C18 H18B 109.5 no
C17 C18 H18C 108.8 no
H18A C18 H18B 109.5 no
H18A C18 H18C 109.5 no
H18B C18 H18C 109 no
C17 C19 H19A 112.3 no
C17 C19 H19B 107.8 no
C17 C19 H19C 109.1 no
H19A C19 H19B 109.3 no
H19A C19 H19C 109.2 no
H19B C19 H19C 109 no
C6 C20 H20 108.4 no
C21 C20 H20 108.2 no
C22 C20 H20 105.5 no
C20 C21 H21A 110.8 no
C20 C21 H21B 108.2 no
C20 C21 H21C 109.7 no
H21A C21 H21B 109.6 no
H21A C21 H21C 109.5 no
H21B C21 H21C 109 no
C20 C22 H22A 110.6 no
C20 C22 H22B 109.2 no
C20 C22 H22C 108.9 no
H22A C22 H22B 109.6 no
H22A C22 H22C 109.5 no
H22B C22 H22C 109 no
C8 C23 H23 108.7 no
C24 C23 H23 108.5 no
C25 C23 H23 105 no
C23 C24 H24A 111.6 no
C23 C24 H24B 108.5 no
C23 C24 H24C 109.1 no
H24A C24 H24B 109.3 no
H24A C24 H24C 109.3 no
H24B C24 H24C 109 no
C23 C25 H25A 111.7 no
C23 C25 H25B 109.4 no
C23 C25 H25C 108.2 no
H25A C25 H25B 109.2 no
H25A C25 H25C 109.3 no
H25B C25 H25C 109 no
O3 C27 H27A 109.7 no
O3 C27 H27B 111.5 no
C28 C27 H27A 108.6 no
C28 C27 H27B 110.9 no
H27A C27 H27B 109 no
C27 C28 H28A 107.1 no
C27 C28 H28B 108.5 no
C27 C28 H28C 110.8 no
H28A C28 H28B 110.7 no
H28A C28 H28C 110.7 no
H28B C28 H28C 109 no

loop_
_geom_bond_atom_site_label_1
_geom_bond_atom_site_label_2
_geom_bond_distance
_geom_bond_publ_flag
O1 C10 1.215(3) yes
O2 C26 1.200(4) yes
O3 C26 1.331(4) yes
O3 C27 1.461(4) yes
C4 C5 1.389(3) yes
C4 C9 1.394(3) yes
C4 C17 1.526(3) yes
C5 C6 1.384(3) yes
C6 C7 1.382(3) yes
C6 C20 1.524(4) yes
C7 C8 1.391(3) yes
C8 C9 1.401(3) yes
C8 C23 1.516(3) yes
C9 C10 1.507(3) yes
C10 C11 1.494(3) yes
C11 C12 1.389(3) yes
C11 C16 1.389(3) yes
C12 C13 1.379(4) yes
C13 C14 1.381(4) yes
C14 C15 1.391(3) yes
C14 C26 1.481(4) yes
C15 C16 1.381(3) yes
C17 C18 1.516(5) yes
C17 C19 1.502(4) yes
C20 C21 1.508(5) yes
C20 C22 1.521(5) yes
C23 C24 1.515(5) yes
C23 C25 1.526(5) yes
C27 C28 1.420(6) yes
C5 H5 0.959 no
C7 H7 0.960 no
C12 H12 0.960 no
C13 H13 0.959 no
C15 H15 0.960 no
C16 H16 0.960 no
C17 H17 0.959 no
C18 H18A 0.960 no
C18 H18B 0.960 no
C18 H18C 0.960 no
C19 H19A 0.960 no
C19 H19B 0.960 no
C19 H19C 0.960 no
C20 H20 0.960 no
C21 H21A 0.960 no
C21 H21B 0.960 no
C21 H21C 0.960 no
C22 H22A 0.960 no
C22 H22B 0.959 no
C22 H22C 0.961 no
C23 H23 0.960 no
C24 H24A 0.959 no
C24 H24B 0.960 no
C24 H24C 0.960 no
C25 H25A 0.960 no
C25 H25B 0.960 no
C25 H25C 0.961 no
C27 H27A 0.960 no
C27 H27B 0.960 no
C28 H28A 0.959 no
C28 H28B 0.961 no
C28 H28C 0.960 no

loop_
_cod_related_entry_id
_cod_related_entry_database
_cod_related_entry_code
1 ChemSpider 21140691
